data_4061153
loop_
_publ_author_name
'Chan, Danny'
'Duckett, Simon B.'
'Heath, Sarah L.'
'Khazal, Iman G.'
'Perutz, Robin N.'
'Sabo-Etienne, Sylviane'
'Timmins, Philippa L.'

_publ_section_title
;
 Platinum Bis(tricyclohexylphosphine) Silyl Hydride Complexes
;
_journal_coden_ASTM ORGND7
_journal_issue 24
_journal_name_full Organometallics
_journal_page_first 5744
_journal_page_last 5756
_journal_paper_doi 10.1021/om049549n
_journal_volume 23
_journal_year 2004
_chemical_formula_sum 'C58.5 H90 P2 Pt Si'
_chemical_formula_weight 1078.43
_space_group_IT_number 2
_symmetry_cell_setting triclinic
_symmetry_space_group_name_Hall '-P 1'
_symmetry_space_group_name_H-M 'P -1'
_cell_angle_alpha 77.357(4)
_cell_angle_beta 80.503(4)
_cell_angle_gamma 67.598(3)
_cell_formula_units_Z 2
_cell_length_a 10.335(2)
_cell_length_b 12.915(3)
_cell_length_c 22.289(5)
_cell_measurement_temperature 150(2)
_cell_volume 2672.8(9)
_diffrn_ambient_temperature 150(2)
_exptl_crystal_density_diffrn 1.340
_cod_depositor_comments
;
The following automatic conversions were performed:
'_symmetry_cell_setting' value 'Triclinic' changed to 'triclinic'
according to '/home/saulius/struct/CIF-dictionaries/cif_core.dic'
dictionary named 'cif_core.dic' version 2.4.1 from 2010-06-29.

Automatic conversion script
Id: cif_fix_enum 1527 2010-12-29 10:47:43Z saulius 
;
_cod_original_formula_sum 'C58.50 H90 P2 Pt Si'
_cod_database_code 4061153

loop_
_symmetry_equiv_pos_as_xyz
'x, y, z'
'-x, -y, -z'

loop_
_atom_site_label
_atom_site_type_symbol
_atom_site_fract_x
_atom_site_fract_y
_atom_site_fract_z
_atom_site_U_iso_or_equiv
_atom_site_adp_type
_atom_site_occupancy
_atom_site_symmetry_multiplicity
_atom_site_calc_flag
_atom_site_refinement_flags
_atom_site_disorder_assembly
_atom_site_disorder_group
Pt1 Pt -0.169132(12) 0.184050(9) -0.265668(5) 0.01840(3) Uani 1 1 d . . .
H1 H -0.140(3) 0.268(2) -0.3141(12) 0.028 Uiso 1 1 d . . .
P2 P -0.20711(7) 0.07733(6) -0.17130(3) 0.01878(15) Uani 1 1 d . . .
P1 P -0.08826(7) 0.07905(6) -0.34681(3) 0.01888(15) Uani 1 1 d . . .
Si1 Si -0.21626(9) 0.35645(7) -0.23413(4) 0.02330(18) Uani 1 1 d . . .
H1SI H -0.278(3) 0.369(2) -0.1732(13) 0.035 Uiso 1 1 d . . .
C1 C -0.0816(3) -0.0696(2) -0.33962(12) 0.0210(6) Uani 1 1 d . . .
H1A H -0.1673 -0.0729 -0.3122 0.025 Uiso 1 1 calc R . .
C2 C 0.0428(3) -0.1558(2) -0.30504(13) 0.0231(6) Uani 1 1 d . . .
H2A H 0.1314 -0.1589 -0.3309 0.028 Uiso 1 1 calc R . .
H2B H 0.0441 -0.1301 -0.2665 0.028 Uiso 1 1 calc R . .
C3 C 0.0356(3) -0.2744(2) -0.28914(14) 0.0288(7) Uani 1 1 d . . .
H3A H 0.1202 -0.3277 -0.2687 0.035 Uiso 1 1 calc R . .
H3B H -0.0478 -0.2733 -0.2598 0.035 Uiso 1 1 calc R . .
C4 C 0.0268(3) -0.3161(2) -0.34636(14) 0.0337(8) Uani 1 1 d . . .
H4A H 0.0140 -0.3903 -0.3341 0.040 Uiso 1 1 calc R . .
H4B H 0.1159 -0.3274 -0.3731 0.040 Uiso 1 1 calc R . .
C5 C -0.0948(3) -0.2316(2) -0.38232(15) 0.0333(8) Uani 1 1 d . . .
H5A H -0.1846 -0.2285 -0.3576 0.040 Uiso 1 1 calc R . .
H5B H -0.0930 -0.2581 -0.4210 0.040 Uiso 1 1 calc R . .
C6 C -0.0879(3) -0.1119(2) -0.39807(13) 0.0262(7) Uani 1 1 d . . .
H6A H -0.1718 -0.0588 -0.4190 0.031 Uiso 1 1 calc R . .
H6B H -0.0036 -0.1130 -0.4268 0.031 Uiso 1 1 calc R . .
C7 C 0.0883(3) 0.0833(2) -0.37711(13) 0.0221(6) Uani 1 1 d . . .
H7 H 0.0715 0.1659 -0.3917 0.026 Uiso 1 1 calc R . .
C8 C 0.1902(3) 0.0471(2) -0.32705(13) 0.0245(6) Uani 1 1 d . . .
H8A H 0.1441 0.0889 -0.2924 0.029 Uiso 1 1 calc R . .
H8B H 0.2148 -0.0352 -0.3109 0.029 Uiso 1 1 calc R . .
C9 C 0.3242(3) 0.0715(3) -0.35320(14) 0.0309(7) Uani 1 1 d . . .
H9A H 0.3007 0.1547 -0.3646 0.037 Uiso 1 1 calc R . .
H9B H 0.3910 0.0426 -0.3210 0.037 Uiso 1 1 calc R . .
C10 C 0.3934(3) 0.0164(3) -0.40951(15) 0.0365(8) Uani 1 1 d . . .
H10A H 0.4767 0.0372 -0.4264 0.044 Uiso 1 1 calc R . .
H10B H 0.4256 -0.0673 -0.3973 0.044 Uiso 1 1 calc R . .
C11 C 0.2922(3) 0.0541(3) -0.45887(14) 0.0327(8) Uani 1 1 d . . .
H11A H 0.3388 0.0148 -0.4944 0.039 Uiso 1 1 calc R . .
H11B H 0.2664 0.1369 -0.4736 0.039 Uiso 1 1 calc R . .
C12 C 0.1594(3) 0.0277(2) -0.43408(13) 0.0267(7) Uani 1 1 d . . .
H12A H 0.1838 -0.0556 -0.4229 0.032 Uiso 1 1 calc R . .
H12B H 0.0933 0.0565 -0.4666 0.032 Uiso 1 1 calc R . .
C13 C -0.1949(3) 0.1548(2) -0.41318(13) 0.0215(6) Uani 1 1 d . . .
H13 H -0.1636 0.1040 -0.4449 0.026 Uiso 1 1 calc R . .
C14 C -0.1795(3) 0.2680(2) -0.44442(13) 0.0261(7) Uani 1 1 d . . .
H14A H -0.2038 0.3186 -0.4135 0.031 Uiso 1 1 calc R . .
H14B H -0.0805 0.2543 -0.4610 0.031 Uiso 1 1 calc R . .
C15 C -0.2748(3) 0.3259(2) -0.49676(14) 0.0296(7) Uani 1 1 d . . .
H15A H -0.2650 0.3999 -0.5152 0.036 Uiso 1 1 calc R . .
H15B H -0.2451 0.2781 -0.5293 0.036 Uiso 1 1 calc R . .
C16 C -0.4270(3) 0.3450(2) -0.47409(15) 0.0332(8) Uani 1 1 d . . .
H16A H -0.4859 0.3809 -0.5092 0.040 Uiso 1 1 calc R . .
H16B H -0.4590 0.3970 -0.4436 0.040 Uiso 1 1 calc R . .
C17 C -0.4444(3) 0.2325(2) -0.44445(15) 0.0323(7) Uani 1 1 d . . .
H17A H -0.4205 0.1833 -0.4760 0.039 Uiso 1 1 calc R . .
H17B H -0.5436 0.2467 -0.4282 0.039 Uiso 1 1 calc R . .
C18 C -0.3499(3) 0.1720(2) -0.39205(13) 0.0252(7) Uani 1 1 d . . .
H18A H -0.3586 0.0970 -0.3756 0.030 Uiso 1 1 calc R . .
H18B H -0.3817 0.2171 -0.3582 0.030 Uiso 1 1 calc R . .
C19 C -0.2341(3) -0.0561(2) -0.17375(13) 0.0221(6) Uani 1 1 d . . .
H19 H -0.1596 -0.0932 -0.2051 0.027 Uiso 1 1 calc R . .
C20 C -0.3739(3) -0.0298(2) -0.19977(14) 0.0283(7) Uani 1 1 d . . .
H20A H -0.4527 0.0048 -0.1699 0.034 Uiso 1 1 calc R . .
H20B H -0.3809 0.0259 -0.2386 0.034 Uiso 1 1 calc R . .
C21 C -0.3865(3) -0.1374(3) -0.21252(15) 0.0337(8) Uani 1 1 d . . .
H21A H -0.4801 -0.1182 -0.2267 0.040 Uiso 1 1 calc R . .
H21B H -0.3145 -0.1670 -0.2460 0.040 Uiso 1 1 calc R . .
C22 C -0.3672(4) -0.2288(3) -0.15536(15) 0.0383(8) Uani 1 1 d . . .
H22A H -0.4464 -0.2032 -0.1238 0.046 Uiso 1 1 calc R . .
H22B H -0.3681 -0.2990 -0.1660 0.046 Uiso 1 1 calc R . .
C23 C -0.2301(3) -0.2545(3) -0.12894(14) 0.0332(8) Uani 1 1 d . . .
H23A H -0.1506 -0.2888 -0.1586 0.040 Uiso 1 1 calc R . .
H23B H -0.2236 -0.3106 -0.0903 0.040 Uiso 1 1 calc R . .
C24 C -0.2175(3) -0.1469(2) -0.11528(13) 0.0256(7) Uani 1 1 d . . .
H24A H -0.2911 -0.1165 -0.0825 0.031 Uiso 1 1 calc R . .
H24B H -0.1247 -0.1664 -0.1002 0.031 Uiso 1 1 calc R . .
C25 C -0.0553(3) 0.0312(2) -0.12450(13) 0.0197(6) Uani 1 1 d . . .
H25 H -0.0780 -0.0127 -0.0839 0.024 Uiso 1 1 calc R . .
C26 C -0.0296(3) 0.1334(3) -0.11173(16) 0.0359(8) Uani 1 1 d . . .
H26A H -0.0174 0.1825 -0.1515 0.043 Uiso 1 1 calc R . .
H26B H -0.1132 0.1786 -0.0874 0.043 Uiso 1 1 calc R . .
C27 C 0.0995(3) 0.0982(3) -0.07667(16) 0.0372(8) Uani 1 1 d . . .
H27A H 0.1141 0.1670 -0.0715 0.045 Uiso 1 1 calc R . .
H27B H 0.0834 0.0561 -0.0351 0.045 Uiso 1 1 calc R . .
C28 C 0.2293(3) 0.0244(3) -0.11026(16) 0.0370(8) Uani 1 1 d . . .
H28A H 0.3107 0.0007 -0.0858 0.044 Uiso 1 1 calc R . .
H28B H 0.2501 0.0681 -0.1506 0.044 Uiso 1 1 calc R . .
C29 C 0.2069(3) -0.0805(3) -0.12032(16) 0.0360(8) Uani 1 1 d . . .
H29A H 0.1937 -0.1271 -0.0798 0.043 Uiso 1 1 calc R . .
H29B H 0.2914 -0.1270 -0.1436 0.043 Uiso 1 1 calc R . .
C30 C 0.0786(3) -0.0471(2) -0.15600(14) 0.0271(7) Uani 1 1 d . . .
H30A H 0.0639 -0.1168 -0.1597 0.033 Uiso 1 1 calc R . .
H30B H 0.0968 -0.0080 -0.1982 0.033 Uiso 1 1 calc R . .
C31 C -0.3521(3) 0.1595(2) -0.12015(12) 0.0202(6) Uani 1 1 d . . .
H31 H -0.3169 0.2159 -0.1108 0.024 Uiso 1 1 calc R . .
C32 C -0.3872(3) 0.0977(2) -0.05661(13) 0.0260(7) Uani 1 1 d . . .
H32A H -0.2992 0.0501 -0.0371 0.031 Uiso 1 1 calc R . .
H32B H -0.4354 0.0471 -0.0612 0.031 Uiso 1 1 calc R . .
C33 C -0.4816(3) 0.1826(3) -0.01530(14) 0.0315(7) Uani 1 1 d . . .
H33A H -0.5062 0.1408 0.0250 0.038 Uiso 1 1 calc R . .
H33B H -0.4300 0.2285 -0.0077 0.038 Uiso 1 1 calc R . .
C34 C -0.6152(3) 0.2609(3) -0.04463(15) 0.0383(8) Uani 1 1 d . . .
H34A H -0.6732 0.2163 -0.0469 0.046 Uiso 1 1 calc R . .
H34B H -0.6701 0.3190 -0.0185 0.046 Uiso 1 1 calc R . .
C35 C -0.5826(3) 0.3193(3) -0.10888(15) 0.0380(8) Uani 1 1 d . . .
H35A H -0.5349 0.3713 -0.1060 0.046 Uiso 1 1 calc R . .
H35B H -0.6716 0.3655 -0.1279 0.046 Uiso 1 1 calc R . .
C36 C -0.4887(3) 0.2334(3) -0.15014(14) 0.0297(7) Uani 1 1 d . . .
H36A H -0.4667 0.2742 -0.1913 0.036 Uiso 1 1 calc R . .
H36B H -0.5386 0.1847 -0.1558 0.036 Uiso 1 1 calc R . .
C37 C -0.3454(3) 0.4835(2) -0.28097(13) 0.0244(6) Uani 1 1 d . . .
C38 C -0.4459(3) 0.4699(2) -0.31036(14) 0.0292(7) Uani 1 1 d . . .
H38 H -0.4462 0.3957 -0.3081 0.035 Uiso 1 1 calc R . .
C39 C -0.5456(3) 0.5619(3) -0.34283(15) 0.0350(8) Uani 1 1 d . . .
H39 H -0.6134 0.5502 -0.3619 0.042 Uiso 1 1 calc R . .
C40 C -0.5461(3) 0.6701(3) -0.34734(16) 0.0367(8) Uani 1 1 d . . .
H40 H -0.6138 0.7331 -0.3697 0.044 Uiso 1 1 calc R . .
C41 C -0.4476(3) 0.6864(3) -0.31917(16) 0.0373(8) Uani 1 1 d . . .
H41 H -0.4476 0.7609 -0.3220 0.045 Uiso 1 1 calc R . .
C42 C -0.3494(3) 0.5949(2) -0.28688(15) 0.0322(7) Uani 1 1 d . . .
H42 H -0.2822 0.6078 -0.2680 0.039 Uiso 1 1 calc R . .
C43 C -0.0484(3) 0.3858(2) -0.23883(13) 0.0244(6) Uani 1 1 d . . .
C44 C -0.0315(3) 0.4471(2) -0.19772(14) 0.0303(7) Uani 1 1 d . . .
H44 H -0.1081 0.4787 -0.1691 0.036 Uiso 1 1 calc R . .
C45 C 0.0935(3) 0.4627(3) -0.19783(16) 0.0363(8) Uani 1 1 d . . .
H45 H 0.1018 0.5041 -0.1692 0.044 Uiso 1 1 calc R . .
C46 C 0.2058(3) 0.4190(3) -0.23892(16) 0.0360(8) Uani 1 1 d . . .
H46 H 0.2917 0.4296 -0.2386 0.043 Uiso 1 1 calc R . .
C47 C 0.1933(3) 0.3595(3) -0.28077(16) 0.0361(8) Uani 1 1 d . . .
H47 H 0.2700 0.3300 -0.3099 0.043 Uiso 1 1 calc R . .
C48 C 0.0684(3) 0.3432(3) -0.27994(15) 0.0332(7) Uani 1 1 d . . .
H48 H 0.0616 0.3011 -0.3086 0.040 Uiso 1 1 calc R . .
C1S C 0.3473(4) -0.3725(3) -0.1635(2) 0.0641(12) Uani 1 1 d . . .
H1S1 H 0.4485 -0.3906 -0.1638 0.096 Uiso 1 1 calc R . .
H1S2 H 0.3043 -0.2955 -0.1861 0.096 Uiso 1 1 calc R . .
H1S3 H 0.3316 -0.4270 -0.1832 0.096 Uiso 1 1 calc R . .
C2S C 0.2831(5) -0.3794(3) -0.0988(2) 0.0569(11) Uani 1 1 d . . .
C3S C 0.3535(6) -0.3981(4) -0.0478(3) 0.0809(15) Uani 1 1 d . . .
H3S H 0.4504 -0.4079 -0.0536 0.097 Uiso 1 1 calc R . .
C4S C 0.2874(8) -0.4031(4) 0.0125(3) 0.0973(19) Uani 1 1 d . . .
H4S H 0.3393 -0.4157 0.0465 0.117 Uiso 1 1 calc R . .
C5S C 0.1446(7) -0.3896(4) 0.0225(3) 0.0909(17) Uani 1 1 d . . .
H5S H 0.0975 -0.3931 0.0629 0.109 Uiso 1 1 calc R . .
C6S C 0.0778(6) -0.3714(4) -0.0276(3) 0.0832(15) Uani 1 1 d . . .
H6S H -0.0188 -0.3624 -0.0223 0.100 Uiso 1 1 calc R . .
C7S C 0.1429(5) -0.3655(3) -0.0855(2) 0.0627(12) Uani 1 1 d . . .
H7S H 0.0887 -0.3509 -0.1190 0.075 Uiso 1 1 calc R . .
C8S C -0.1524(10) 0.5858(6) -0.5345(6) 0.076(3) Uani 0.50 1 d P . .
C9S C -0.0835(12) 0.5067(8) -0.4292(5) 0.064(3) Uani 0.50 1 d P . .
C10S C -0.0931(8) 0.5378(5) -0.4826(4) 0.0342(16) Uani 0.50 1 d P . .
C11S C -0.2187(7) 0.5867(4) -0.4629(3) 0.0830(16) Uani 1 1 d . . .
C12S C 0.0328(7) 0.4631(4) -0.4489(2) 0.0604(13) Uani 1 1 d . . .

loop_
_atom_site_aniso_label
_atom_site_aniso_U_11
_atom_site_aniso_U_22
_atom_site_aniso_U_33
_atom_site_aniso_U_23
_atom_site_aniso_U_13
_atom_site_aniso_U_12
Pt1 0.02038(6) 0.01852(5) 0.01568(6) -0.00414(4) 0.00095(4) -0.00666(4)
P2 0.0180(4) 0.0215(4) 0.0160(4) -0.0042(3) 0.0002(3) -0.0063(3)
P1 0.0213(4) 0.0189(4) 0.0160(4) -0.0034(3) 0.0007(3) -0.0075(3)
Si1 0.0273(4) 0.0216(4) 0.0204(4) -0.0055(3) 0.0013(3) -0.0085(3)
C1 0.0267(16) 0.0197(14) 0.0171(15) -0.0033(11) 0.0024(12) -0.0106(12)
C2 0.0254(16) 0.0228(15) 0.0207(16) -0.0065(12) 0.0015(12) -0.0082(12)
C3 0.0337(18) 0.0220(15) 0.0275(18) -0.0026(13) 0.0021(14) -0.0093(13)
C4 0.047(2) 0.0201(15) 0.0318(19) -0.0070(13) 0.0032(15) -0.0109(15)
C5 0.049(2) 0.0285(17) 0.0289(18) -0.0105(14) 0.0003(15) -0.0198(16)
C6 0.0336(17) 0.0254(15) 0.0207(16) -0.0065(12) -0.0010(13) -0.0110(13)
C7 0.0231(15) 0.0249(15) 0.0198(16) -0.0057(12) 0.0044(12) -0.0120(12)
C8 0.0251(16) 0.0279(16) 0.0221(16) -0.0029(12) -0.0007(12) -0.0125(13)
C9 0.0236(16) 0.0348(17) 0.0350(19) -0.0049(14) 0.0016(14) -0.0135(14)
C10 0.0254(17) 0.0347(18) 0.049(2) -0.0115(16) 0.0107(16) -0.0142(15)
C11 0.0368(19) 0.0332(17) 0.0271(18) -0.0103(14) 0.0157(15) -0.0161(15)
C12 0.0322(17) 0.0266(16) 0.0207(16) -0.0063(12) 0.0067(13) -0.0123(14)
C13 0.0271(16) 0.0205(14) 0.0169(15) -0.0035(11) -0.0007(12) -0.0090(12)
C14 0.0314(17) 0.0273(16) 0.0214(16) 0.0007(13) -0.0036(13) -0.0145(14)
C15 0.0407(19) 0.0258(16) 0.0235(17) 0.0028(13) -0.0066(14) -0.0154(14)
C16 0.0384(19) 0.0253(16) 0.0299(19) 0.0040(14) -0.0111(15) -0.0063(14)
C17 0.0297(18) 0.0304(17) 0.0350(19) 0.0051(14) -0.0097(15) -0.0120(14)
C18 0.0285(16) 0.0222(15) 0.0255(17) 0.0020(12) -0.0038(13) -0.0123(13)
C19 0.0220(15) 0.0250(15) 0.0205(16) -0.0071(12) 0.0032(12) -0.0102(12)
C20 0.0293(17) 0.0353(17) 0.0251(17) -0.0087(14) 0.0002(13) -0.0161(14)
C21 0.0319(18) 0.0428(19) 0.0343(19) -0.0145(15) 0.0018(15) -0.0198(16)
C22 0.049(2) 0.044(2) 0.036(2) -0.0170(16) 0.0136(16) -0.0333(18)
C23 0.048(2) 0.0302(17) 0.0240(18) -0.0060(14) 0.0056(15) -0.0198(16)
C24 0.0300(17) 0.0252(15) 0.0202(16) -0.0046(12) 0.0015(13) -0.0094(13)
C25 0.0166(14) 0.0246(15) 0.0164(15) -0.0050(12) -0.0021(11) -0.0046(12)
C26 0.0308(18) 0.0298(17) 0.050(2) -0.0141(16) -0.0174(16) -0.0045(14)
C27 0.0332(19) 0.0380(19) 0.044(2) -0.0122(16) -0.0140(16) -0.0097(16)
C28 0.0254(17) 0.047(2) 0.042(2) -0.0049(16) -0.0077(15) -0.0167(16)
C29 0.0223(17) 0.0384(19) 0.043(2) -0.0138(16) -0.0049(15) -0.0022(14)
C30 0.0209(15) 0.0309(16) 0.0280(18) -0.0075(13) -0.0010(13) -0.0069(13)
C31 0.0186(14) 0.0274(15) 0.0155(15) -0.0057(12) 0.0021(11) -0.0096(12)
C32 0.0243(16) 0.0305(16) 0.0213(16) -0.0049(13) 0.0038(13) -0.0099(13)
C33 0.0348(18) 0.0392(18) 0.0199(17) -0.0088(14) 0.0063(14) -0.0140(15)
C34 0.0259(18) 0.053(2) 0.031(2) -0.0164(16) 0.0062(14) -0.0066(16)
C35 0.0282(18) 0.0412(19) 0.030(2) -0.0100(15) -0.0025(15) 0.0054(15)
C36 0.0241(16) 0.0364(17) 0.0216(17) -0.0079(14) -0.0002(13) -0.0025(14)
C37 0.0233(16) 0.0247(15) 0.0228(16) -0.0086(12) 0.0042(12) -0.0060(13)
C38 0.0283(17) 0.0259(16) 0.0334(19) -0.0093(14) -0.0005(14) -0.0083(14)
C39 0.0275(18) 0.0367(19) 0.040(2) -0.0093(16) -0.0064(15) -0.0082(15)
C40 0.0281(18) 0.0295(17) 0.043(2) -0.0025(15) -0.0075(15) 0.0002(14)
C41 0.043(2) 0.0213(16) 0.046(2) -0.0071(15) -0.0066(17) -0.0079(15)
C42 0.0322(18) 0.0277(16) 0.038(2) -0.0090(14) -0.0066(15) -0.0094(14)
C43 0.0290(16) 0.0174(14) 0.0244(17) 0.0007(12) -0.0030(13) -0.0079(12)
C44 0.0350(18) 0.0265(16) 0.0274(18) -0.0023(13) -0.0057(14) -0.0088(14)
C45 0.041(2) 0.0377(19) 0.037(2) -0.0068(15) -0.0114(16) -0.0180(16)
C46 0.0290(18) 0.0362(18) 0.043(2) 0.0046(16) -0.0124(16) -0.0148(15)
C47 0.0315(18) 0.0378(19) 0.039(2) -0.0072(15) 0.0038(15) -0.0143(15)
C48 0.0388(19) 0.0322(17) 0.0313(19) -0.0108(14) 0.0018(15) -0.0149(15)
C1S 0.071(3) 0.050(2) 0.075(3) -0.023(2) 0.003(3) -0.022(2)
C2S 0.057(3) 0.034(2) 0.082(3) -0.019(2) -0.011(2) -0.0116(19)
C3S 0.099(4) 0.066(3) 0.084(4) -0.013(3) -0.030(3) -0.027(3)
C4S 0.136(6) 0.087(4) 0.070(4) -0.017(3) -0.045(4) -0.025(4)
C5S 0.113(5) 0.071(3) 0.067(4) -0.009(3) -0.006(4) -0.012(3)
C6S 0.088(4) 0.085(4) 0.065(4) -0.004(3) -0.008(3) -0.023(3)
C7S 0.068(3) 0.054(3) 0.064(3) -0.020(2) -0.003(2) -0.016(2)
C8S 0.044(5) 0.027(4) 0.161(11) -0.010(5) -0.049(7) -0.005(4)
C9S 0.083(7) 0.068(6) 0.073(7) -0.040(5) 0.032(6) -0.062(6)
C10S 0.042(4) 0.025(4) 0.043(5) -0.004(3) -0.002(4) -0.022(3)
C11S 0.120(5) 0.070(3) 0.088(4) -0.007(3) -0.032(4) -0.059(4)
C12S 0.099(4) 0.049(3) 0.052(3) 0.014(2) -0.039(3) -0.047(3)

loop_
_geom_bond_atom_site_label_1
_geom_bond_atom_site_label_2
_geom_bond_distance
_geom_bond_site_symmetry_2
_geom_bond_publ_flag
Pt1 P2 2.3127(8) . ?
Pt1 Si1 2.3311(9) . ?
Pt1 P1 2.3493(8) . ?
P2 C31 1.851(3) . ?
P2 C25 1.860(3) . ?
P2 C19 1.861(3) . ?
P1 C13 1.855(3) . ?
P1 C7 1.855(3) . ?
P1 C1 1.866(3) . ?
Si1 C43 1.895(3) . ?
Si1 C37 1.899(3) . ?
C1 C2 1.532(4) . ?
C1 C6 1.538(4) . ?
C2 C3 1.523(4) . ?
C3 C4 1.517(4) . ?
C4 C5 1.522(4) . ?
C5 C6 1.535(4) . ?
C7 C12 1.535(4) . ?
C7 C8 1.535(4) . ?
C8 C9 1.530(4) . ?
C9 C10 1.517(4) . ?
C10 C11 1.516(4) . ?
C11 C12 1.526(4) . ?
C13 C14 1.530(4) . ?
C13 C18 1.537(4) . ?
C14 C15 1.525(4) . ?
C15 C16 1.513(4) . ?
C16 C17 1.522(4) . ?
C17 C18 1.525(4) . ?
C19 C24 1.534(4) . ?
C19 C20 1.535(4) . ?
C20 C21 1.534(4) . ?
C21 C22 1.517(4) . ?
C22 C23 1.516(4) . ?
C23 C24 1.542(4) . ?
C25 C26 1.533(4) . ?
C25 C30 1.535(4) . ?
C26 C27 1.524(4) . ?
C27 C28 1.509(4) . ?
C28 C29 1.526(4) . ?
C29 C30 1.529(4) . ?
C31 C32 1.527(4) . ?
C31 C36 1.535(4) . ?
C32 C33 1.528(4) . ?
C33 C34 1.517(4) . ?
C34 C35 1.515(4) . ?
C35 C36 1.533(4) . ?
C37 C38 1.398(4) . ?
C37 C42 1.400(4) . ?
C38 C39 1.391(4) . ?
C39 C40 1.377(4) . ?
C40 C41 1.381(4) . ?
C41 C42 1.379(4) . ?
C43 C48 1.396(4) . ?
C43 C44 1.404(4) . ?
C44 C45 1.380(4) . ?
C45 C46 1.372(4) . ?
C46 C47 1.381(4) . ?
C47 C48 1.382(4) . ?
C1S C2S 1.483(6) . ?
C2S C3S 1.378(6) . ?
C2S C7S 1.380(5) . ?
C3S C4S 1.403(7) . ?
C4S C5S 1.404(7) . ?
C5S C6S 1.340(7) . ?
C6S C7S 1.354(6) . ?
C8S C12S 1.192(10) 2_564 ?
C8S C10S 1.313(12) . ?
C8S C11S 1.629(13) . ?
C9S C12S 1.172(9) . ?
C9S C10S 1.179(11) . ?
C9S C11S 1.579(13) . ?
C10S C11S 1.259(9) . ?
C10S C12S 1.496(9) . ?
C10S C12S 1.551(9) 2_564 ?
C10S C10S 1.914(15) 2_564 ?
C12S C8S 1.192(10) 2_564 ?
C12S C10S 1.551(9) 2_564 ?
